data_1513600
loop_
_publ_author_name
'Maity, Nabin Ch.'
'Kumar Bera, Prasanta'
'Ghosh, Debashis'
'Abdi, Sayed H. R.'
'Kureshy, Rukhsana I.'
'Khan, Noor-ul H.'
'Bajaj, Hari C.'
'Suresh, E.'

_publ_section_title
;
 Manganese complexes with non-porphyrin N4 ligands as recyclable catalyst
 for the asymmetric epoxidation of olefins
;
_journal_issue 1
_journal_name_full 'Catalysis Science &amp; Technology'
_journal_page_first 208
_journal_paper_doi 10.1039/c3cy00528c
_journal_volume 4
_journal_year 2014
_chemical_formula_sum 'C22 H30 F6 Mn N4 O7 S2'
_chemical_formula_weight 695.56
_chemical_name_systematic
;
?
;
_space_group_IT_number 19
_symmetry_cell_setting orthorhombic
_symmetry_space_group_name_Hall 'P 2ac 2ab'
_symmetry_space_group_name_H-M 'P 21 21 21'
_atom_sites_solution_hydrogens geom
_atom_sites_solution_primary direct
_atom_sites_solution_secondary difmap
_audit_creation_method SHELXL-97
_cell_angle_alpha 90.00
_cell_angle_beta 90.00
_cell_angle_gamma 90.00
_cell_formula_units_Z 4
_cell_length_a 9.3603(10)
_cell_length_b 17.4152(19)
_cell_length_c 18.206(2)
_cell_measurement_reflns_used 4225
_cell_measurement_temperature 150(2)
_cell_measurement_theta_max 23.73
_cell_measurement_theta_min 2.24
_cell_volume 2967.8(6)
_computing_cell_refinement 'BRUKER SMART'
_computing_data_collection 'BRUKER SMART'
_computing_data_reduction 'BRUKER SAINT'
_computing_molecular_graphics ORTEP'
_computing_structure_refinement 'SHELXL-97 (Sheldrick, 1997)'
_computing_structure_solution 'SHELXS-97 (Sheldrick, 1990)'
_diffrn_ambient_temperature 150(2)
_diffrn_measured_fraction_theta_full 0.998
_diffrn_measured_fraction_theta_max 0.998
_diffrn_measurement_device_type 'BRUKER SMART APEX CCD DIFFRACTOMETER'
_diffrn_measurement_method 'OMEGA-PHI SCAN'
_diffrn_radiation_monochromator graphite
_diffrn_radiation_source 'fine-focus sealed tube'
_diffrn_radiation_type MoK\a
_diffrn_radiation_wavelength 0.71073
_diffrn_reflns_av_R_equivalents 0.0522
_diffrn_reflns_av_sigmaI/netI 0.0727
_diffrn_reflns_limit_h_max 11
_diffrn_reflns_limit_h_min -10
_diffrn_reflns_limit_k_max 20
_diffrn_reflns_limit_k_min -22
_diffrn_reflns_limit_l_max 23
_diffrn_reflns_limit_l_min -23
_diffrn_reflns_number 17052
_diffrn_reflns_theta_full 27.00
_diffrn_reflns_theta_max 27.00
_diffrn_reflns_theta_min 1.62
_exptl_absorpt_coefficient_mu 0.670
_exptl_absorpt_correction_T_max 0.9802
_exptl_absorpt_correction_T_min 0.9239
_exptl_absorpt_correction_type multi-scan
_exptl_absorpt_process_details 'BRUKER SADABS'
_exptl_crystal_colour COLOURLESS
_exptl_crystal_density_diffrn 1.557
_exptl_crystal_density_method 'not measured'
_exptl_crystal_description PLATES
_exptl_crystal_F_000 1428
_exptl_crystal_size_max 0.12
_exptl_crystal_size_mid 0.08
_exptl_crystal_size_min 0.03
_refine_diff_density_max 0.780
_refine_diff_density_min -0.675
_refine_diff_density_rms 0.113
_refine_ls_abs_structure_details 'Flack H D (1983), Acta Cryst. A39, 876-881'
_refine_ls_abs_structure_Flack 0.08(3)
_refine_ls_extinction_method none
_refine_ls_goodness_of_fit_ref 1.294
_refine_ls_hydrogen_treatment mixed
_refine_ls_matrix_type full
_refine_ls_number_parameters 395
_refine_ls_number_reflns 6419
_refine_ls_number_restraints 0
_refine_ls_restrained_S_all 1.294
_refine_ls_R_factor_all 0.0896
_refine_ls_R_factor_gt 0.0814
_refine_ls_shift/su_max 0.001
_refine_ls_shift/su_mean 0.000
_refine_ls_structure_factor_coef Fsqd
_refine_ls_weighting_details 'calc w=1/[\s^2^(Fo^2^)+(0.0622P)^2^+2.9858P] where P=(Fo^2^+2Fc^2^)/3'
_refine_ls_weighting_scheme calc
_refine_ls_wR_factor_gt 0.1632
_refine_ls_wR_factor_ref 0.1661
_reflns_number_gt 5785
_reflns_number_total 6419
_reflns_threshold_expression >2sigma(I)
_cod_data_source_file c3cy00528c.txt
_cod_data_source_block mnschifm
_cod_depositor_comments
;
The following automatic conversions were performed:

'_symmetry_cell_setting' value 'ORTHORHOMBIC' changed to
'orthorhombic' according to
/usr/data/users/saulius/automatic-downloads/current/RSC/lib/dictionaries/cif_core.dic
dictionary named 'cif_core.dic' version 2.4.2 from
2011-04-26.

'_exptl_absorpt_correction_type' value 'MULTI-SCAN'
changed to 'multi-scan' according to
/usr/data/users/saulius/automatic-downloads/current/RSC/lib/dictionaries/cif_core.dic
dictionary named 'cif_core.dic' version 2.4.2 from 2011-04-26.

Automatic conversion script
Id: cif_fix_values 2281 2013-09-26 08:29:07Z andrius 
;
_cod_original_sg_symbol_H-M P212121
_cod_database_code 1513600

loop_
_symmetry_equiv_pos_as_xyz
'x, y, z'
'-x+1/2, -y, z+1/2'
'-x, y+1/2, -z+1/2'
'x+1/2, -y+1/2, -z'

loop_
_atom_site_label
_atom_site_type_symbol
_atom_site_fract_x
_atom_site_fract_y
_atom_site_fract_z
_atom_site_U_iso_or_equiv
_atom_site_adp_type
_atom_site_occupancy
_atom_site_symmetry_multiplicity
_atom_site_calc_flag
_atom_site_refinement_flags
O7 O 0.5618(5) 0.7955(2) 0.8496(2) 0.0304(10) Uani 1 1 d .
O6 O 0.4457(6) 0.6865(3) 0.7931(3) 0.0440(13) Uani 1 1 d .
O5 O 0.6825(5) 0.6736(2) 0.8441(2) 0.0336(11) Uani 1 1 d .
S2 S 0.54838(17) 0.71411(8) 0.84424(8) 0.0204(3) Uani 1 1 d .
F6 F 0.3526(5) 0.7201(3) 0.9463(3) 0.0598(14) Uani 1 1 d .
F5 F 0.5667(6) 0.7084(3) 0.9865(2) 0.0506(12) Uani 1 1 d .
F4 F 0.4595(5) 0.6114(2) 0.9380(3) 0.0562(13) Uani 1 1 d .
C22 C 0.4788(8) 0.6873(4) 0.9338(4) 0.0341(16) Uani 1 1 d .
Mn1 Mn 0.30550(9) 0.99300(4) 0.82350(4) 0.01415(19) Uani 1 1 d .
S1 S 0.04128(16) 1.10216(8) 0.90801(8) 0.0205(3) Uani 1 1 d .
N1 N 0.4203(5) 0.9601(3) 0.9243(2) 0.0178(10) Uani 1 1 d .
N2 N 0.5361(6) 1.0348(3) 0.8045(2) 0.0196(10) Uani 1 1 d .
H2D H 0.543(9) 1.082(4) 0.786(4) 0.050 Uiso 1 1 d .
N3 N 0.3993(5) 0.9035(3) 0.7490(3) 0.0174(10) Uani 1 1 d .
H3D H 0.429(9) 0.880(5) 0.783(4) 0.050 Uiso 1 1 d .
N4 N 0.1389(5) 0.8990(3) 0.8133(3) 0.0175(10) Uani 1 1 d .
O1 O 0.2048(6) 1.0686(3) 0.7466(3) 0.0296(11) Uani 1 1 d .
O2 O 0.1720(5) 1.0575(2) 0.9066(2) 0.0261(10) Uani 1 1 d .
O3 O -0.0173(5) 1.1151(3) 0.8367(2) 0.0295(10) Uani 1 1 d .
O4 O -0.0571(5) 1.0797(3) 0.9633(3) 0.0446(13) Uani 1 1 d .
F1 F 0.1966(6) 1.2229(3) 0.8870(3) 0.0661(15) Uani 1 1 d .
F2 F 0.1660(6) 1.1956(2) 1.0004(3) 0.0638(15) Uani 1 1 d .
F3 F -0.0020(6) 1.2463(3) 0.9390(3) 0.0623(15) Uani 1 1 d .
C1 C 0.3738(7) 0.9105(4) 0.9737(3) 0.0243(14) Uani 1 1 d .
H1A H 0.2806 0.8926 0.9690 0.029 Uiso 1 1 calc R
C2 C 0.4538(8) 0.8835(4) 1.0318(3) 0.0308(15) Uani 1 1 d .
H2 H 0.4149 0.8505 1.0666 0.037 Uiso 1 1 calc R
C3 C 0.5927(8) 0.9073(4) 1.0361(3) 0.0305(15) Uani 1 1 d .
H3 H 0.6511 0.8892 1.0736 0.037 Uiso 1 1 calc R
C4 C 0.6463(7) 0.9578(4) 0.9853(3) 0.0261(15) Uani 1 1 d .
H4 H 0.7411 0.9736 0.9878 0.031 Uiso 1 1 calc R
C5 C 0.5573(6) 0.9853(3) 0.9299(3) 0.0197(12) Uani 1 1 d .
C6 C 0.6031(7) 1.0475(3) 0.8773(3) 0.0234(14) Uani 1 1 d .
H6 H 0.7072 1.0456 0.8718 0.028 Uiso 1 1 calc R
C7 C 0.6176(6) 0.9770(3) 0.7605(3) 0.0190(12) Uani 1 1 d .
H7 H 0.6533 0.9382 0.7949 0.023 Uiso 1 1 calc R
C8 C 0.7463(6) 1.0115(4) 0.7223(3) 0.0225(13) Uani 1 1 d .
H8A H 0.8088 1.0344 0.7587 0.027 Uiso 1 1 calc R
H8B H 0.7146 1.0520 0.6895 0.027 Uiso 1 1 calc R
C9 C 0.8296(6) 0.9520(4) 0.6785(4) 0.0278(14) Uani 1 1 d .
H9A H 0.8701 0.9141 0.7115 0.033 Uiso 1 1 calc R
H9B H 0.9074 0.9768 0.6524 0.033 Uiso 1 1 calc R
C10 C 0.7303(7) 0.9127(3) 0.6237(3) 0.0270(15) Uani 1 1 d .
H10A H 0.7828 0.8734 0.5972 0.032 Uiso 1 1 calc R
H10B H 0.6962 0.9501 0.5883 0.032 Uiso 1 1 calc R
C11 C 0.6026(7) 0.8759(3) 0.6628(3) 0.0239(13) Uani 1 1 d .
H11A H 0.5399 0.8524 0.6269 0.029 Uiso 1 1 calc R
H11B H 0.6361 0.8361 0.6958 0.029 Uiso 1 1 calc R
C12 C 0.5204(6) 0.9362(3) 0.7062(3) 0.0178(12) Uani 1 1 d .
H12 H 0.4824 0.9743 0.6717 0.021 Uiso 1 1 calc R
C13 C 0.2880(7) 0.8621(3) 0.7082(3) 0.0235(13) Uani 1 1 d .
H13 H 0.3271 0.8132 0.6909 0.028 Uiso 1 1 calc R
C14 C 0.1659(6) 0.8461(3) 0.7605(3) 0.0207(13) Uani 1 1 d .
C15 C 0.0801(8) 0.7823(4) 0.7534(4) 0.0322(16) Uani 1 1 d .
H15 H 0.1024 0.7451 0.7186 0.039 Uiso 1 1 calc R
C16 C -0.0387(8) 0.7732(4) 0.7974(4) 0.0358(17) Uani 1 1 d .
H16 H -0.0990 0.7313 0.7912 0.043 Uiso 1 1 calc R
C17 C -0.0662(7) 0.8274(4) 0.8507(4) 0.0315(16) Uani 1 1 d .
H17 H -0.1446 0.8223 0.8817 0.038 Uiso 1 1 calc R
C18 C 0.0254(6) 0.8895(4) 0.8571(3) 0.0226(13) Uani 1 1 d .
H18 H 0.0073 0.9261 0.8932 0.027 Uiso 1 1 calc R
C19 C 0.5608(9) 1.1262(4) 0.9071(4) 0.0385(18) Uani 1 1 d .
H19A H 0.5898 1.1652 0.8729 0.058 Uiso 1 1 calc R
H19B H 0.6070 1.1346 0.9534 0.058 Uiso 1 1 calc R
H19C H 0.4591 1.1282 0.9135 0.058 Uiso 1 1 calc R
C20 C 0.2318(7) 0.9069(4) 0.6428(3) 0.0243(14) Uani 1 1 d .
H20A H 0.2014 0.9569 0.6587 0.036 Uiso 1 1 calc R
H20B H 0.1524 0.8800 0.6216 0.036 Uiso 1 1 calc R
H20C H 0.3061 0.9122 0.6068 0.036 Uiso 1 1 calc R
C21 C 0.1053(9) 1.1978(4) 0.9356(4) 0.0390(18) Uani 1 1 d .
H1C H 0.137(8) 1.084(4) 0.756(4) 0.02(2) Uiso 1 1 d .
H1D H 0.229(9) 1.100(5) 0.714(4) 0.05(2) Uiso 1 1 d .

loop_
_atom_site_aniso_label
_atom_site_aniso_U_11
_atom_site_aniso_U_22
_atom_site_aniso_U_33
_atom_site_aniso_U_23
_atom_site_aniso_U_13
_atom_site_aniso_U_12
O7 0.038(3) 0.024(2) 0.030(2) 0.0029(18) 0.001(2) -0.003(2)
O6 0.046(3) 0.049(3) 0.037(3) -0.009(2) -0.016(3) 0.003(3)
O5 0.032(3) 0.031(2) 0.037(3) -0.0086(19) 0.007(2) 0.009(2)
S2 0.0240(8) 0.0181(7) 0.0190(7) -0.0005(5) 0.0003(6) 0.0006(6)
F6 0.036(3) 0.057(3) 0.086(4) -0.011(3) 0.039(3) -0.004(2)
F5 0.073(3) 0.055(3) 0.023(2) 0.0035(19) -0.005(2) 0.006(3)
F4 0.063(3) 0.032(2) 0.073(3) 0.015(2) 0.024(3) -0.007(2)
C22 0.032(4) 0.035(4) 0.036(4) 0.005(3) 0.016(3) -0.005(3)
Mn1 0.0125(4) 0.0122(4) 0.0177(4) -0.0012(3) 0.0001(4) -0.0019(3)
S1 0.0172(7) 0.0200(7) 0.0243(7) -0.0015(6) 0.0051(6) 0.0019(6)
N1 0.012(2) 0.025(3) 0.016(2) -0.0037(19) -0.0010(19) 0.002(2)
N2 0.019(3) 0.022(2) 0.018(2) -0.0002(19) 0.000(2) -0.006(2)
N3 0.012(2) 0.026(3) 0.014(2) -0.003(2) -0.0042(19) -0.002(2)
N4 0.013(2) 0.019(2) 0.021(2) 0.004(2) -0.0054(19) -0.0066(19)
O1 0.031(3) 0.027(2) 0.031(3) 0.011(2) 0.008(2) 0.015(2)
O2 0.027(3) 0.034(2) 0.017(2) 0.0020(18) -0.0036(19) 0.010(2)
O3 0.022(2) 0.037(2) 0.030(2) -0.0030(19) 0.002(2) 0.0004(19)
O4 0.031(3) 0.059(3) 0.043(3) 0.007(2) 0.014(2) -0.002(3)
F1 0.071(4) 0.039(3) 0.088(4) 0.013(2) 0.001(3) -0.026(3)
F2 0.092(4) 0.041(3) 0.058(3) -0.014(2) -0.034(3) 0.008(3)
F3 0.076(4) 0.036(2) 0.075(3) -0.018(2) -0.022(3) 0.028(2)
C1 0.019(3) 0.032(3) 0.022(3) 0.008(3) 0.003(3) -0.005(3)
C2 0.043(4) 0.035(4) 0.014(3) 0.004(2) 0.007(3) -0.004(3)
C3 0.045(4) 0.028(3) 0.019(3) 0.002(3) -0.005(3) 0.005(3)
C4 0.020(3) 0.035(4) 0.023(3) -0.012(3) -0.007(3) 0.004(3)
C5 0.019(3) 0.025(3) 0.015(3) -0.009(2) -0.002(2) 0.002(3)
C6 0.017(3) 0.027(3) 0.027(3) -0.005(3) -0.006(3) -0.009(3)
C7 0.014(3) 0.023(3) 0.020(3) 0.005(2) -0.001(2) -0.001(2)
C8 0.013(3) 0.031(3) 0.023(3) -0.001(3) -0.003(2) -0.001(3)
C9 0.013(3) 0.042(4) 0.028(3) 0.015(3) 0.000(3) 0.007(3)
C10 0.037(4) 0.021(3) 0.023(3) 0.007(2) 0.009(3) 0.017(3)
C11 0.033(4) 0.025(3) 0.014(3) 0.000(2) 0.000(3) 0.007(3)
C12 0.016(3) 0.022(3) 0.015(3) 0.002(2) -0.006(2) -0.001(2)
C13 0.019(3) 0.018(3) 0.034(3) -0.009(2) -0.002(3) 0.005(3)
C14 0.012(3) 0.019(3) 0.031(3) 0.003(2) -0.003(2) -0.004(2)
C15 0.040(4) 0.020(3) 0.037(4) -0.007(3) -0.003(3) -0.010(3)
C16 0.034(4) 0.025(3) 0.048(4) 0.005(3) -0.009(3) -0.021(3)
C17 0.015(3) 0.047(4) 0.033(3) 0.019(3) -0.007(3) -0.019(3)
C18 0.018(3) 0.031(3) 0.019(3) 0.008(2) 0.001(2) 0.006(3)
C19 0.066(6) 0.023(3) 0.027(3) -0.003(3) 0.000(4) -0.011(4)
C20 0.022(3) 0.033(3) 0.018(3) -0.006(3) -0.007(2) -0.004(3)
C21 0.048(5) 0.025(4) 0.043(4) -0.011(3) -0.011(4) 0.001(3)

loop_
_atom_type_symbol
_atom_type_description
_atom_type_scat_dispersion_real
_atom_type_scat_dispersion_imag
_atom_type_scat_source
C C 0.0033 0.0016 'International Tables Vol C Tables 4.2.6.8 and 6.1.1.4'
H H 0.0000 0.0000 'International Tables Vol C Tables 4.2.6.8 and 6.1.1.4'
N N 0.0061 0.0033 'International Tables Vol C Tables 4.2.6.8 and 6.1.1.4'
O O 0.0106 0.0060 'International Tables Vol C Tables 4.2.6.8 and 6.1.1.4'
F F 0.0171 0.0103 'International Tables Vol C Tables 4.2.6.8 and 6.1.1.4'
Mn Mn 0.3368 0.7283 'International Tables Vol C Tables 4.2.6.8 and 6.1.1.4'
S S 0.1246 0.1234 'International Tables Vol C Tables 4.2.6.8 and 6.1.1.4'

loop_
_geom_angle_atom_site_label_1
_geom_angle_atom_site_label_2
_geom_angle_atom_site_label_3
_geom_angle
O6 S2 O7 116.1(3)
O6 S2 O5 115.0(3)
O7 S2 O5 114.2(3)
O6 S2 C22 105.0(3)
O7 S2 C22 103.0(3)
O5 S2 C22 100.9(3)
F5 C22 F6 108.0(6)
F5 C22 F4 108.5(6)
F6 C22 F4 107.2(6)
F5 C22 S2 111.0(5)
F6 C22 S2 111.2(5)
F4 C22 S2 110.7(5)
O1 Mn1 N1 156.89(19)
O1 Mn1 N3 101.76(19)
N1 Mn1 N3 97.61(17)
O1 Mn1 O2 83.63(17)
N1 Mn1 O2 80.84(16)
N3 Mn1 O2 164.84(17)
O1 Mn1 N4 95.02(19)
N1 Mn1 N4 102.47(17)
N3 Mn1 N4 73.63(17)
O2 Mn1 N4 91.89(17)
O1 Mn1 N2 96.9(2)
N1 Mn1 N2 75.57(18)
N3 Mn1 N2 76.25(17)
O2 Mn1 N2 117.50(17)
N4 Mn1 N2 149.28(18)
O1 Mn1 H1C 14.4(15)
N1 Mn1 H1C 149.7(15)
N3 Mn1 H1C 112.6(15)
O2 Mn1 H1C 70.7(15)
N4 Mn1 H1C 89.1(16)
N2 Mn1 H1C 108.1(16)
O4 S1 O3 116.1(3)
O4 S1 O2 114.3(3)
O3 S1 O2 113.2(3)
O4 S1 C21 105.5(4)
O3 S1 C21 103.3(3)
O2 S1 C21 102.5(3)
C1 N1 C5 118.1(5)
C1 N1 Mn1 125.2(4)
C5 N1 Mn1 116.0(4)
C6 N2 C7 111.2(5)
C6 N2 Mn1 108.0(4)
C7 N2 Mn1 110.3(3)
C6 N2 H2D 100(5)
C7 N2 H2D 112(5)
Mn1 N2 H2D 115(6)
C13 N3 C12 117.6(4)
C13 N3 Mn1 111.6(3)
C12 N3 Mn1 110.4(3)
C13 N3 H3D 113(6)
C12 N3 H3D 110(6)
Mn1 N3 H3D 91(6)
C18 N4 C14 119.1(5)
C18 N4 Mn1 125.9(4)
C14 N4 Mn1 114.9(4)
Mn1 O1 H1C 117(5)
Mn1 O1 H1D 138(6)
H1C O1 H1D 100(7)
S1 O2 Mn1 138.1(3)
N1 C1 C2 124.5(6)
N1 C1 H1A 117.8
C2 C1 H1A 117.8
C3 C2 C1 117.3(6)
C3 C2 H2 121.4
C1 C2 H2 121.4
C2 C3 C4 120.2(6)
C2 C3 H3 119.9
C4 C3 H3 119.9
C3 C4 C5 119.4(6)
C3 C4 H4 120.3
C5 C4 H4 120.3
N1 C5 C4 120.5(6)
N1 C5 C6 116.9(5)
C4 C5 C6 122.5(6)
N2 C6 C5 109.9(5)
N2 C6 C19 110.0(5)
C5 C6 C19 110.2(5)
N2 C6 H6 108.9
C5 C6 H6 108.9
C19 C6 H6 108.9
N2 C7 C8 112.6(5)
N2 C7 C12 110.9(5)
C8 C7 C12 111.2(5)
N2 C7 H7 107.3
C8 C7 H7 107.3
C12 C7 H7 107.3
C7 C8 C9 112.2(5)
C7 C8 H8A 109.2
C9 C8 H8A 109.2
C7 C8 H8B 109.2
C9 C8 H8B 109.2
H8A C8 H8B 107.9
C8 C9 C10 109.6(5)
C8 C9 H9A 109.7
C10 C9 H9A 109.7
C8 C9 H9B 109.7
C10 C9 H9B 109.7
H9A C9 H9B 108.2
C9 C10 C11 111.0(5)
C9 C10 H10A 109.4
C11 C10 H10A 109.4
C9 C10 H10B 109.4
C11 C10 H10B 109.4
H10A C10 H10B 108.0
C12 C11 C10 110.4(5)
C12 C11 H11A 109.6
C10 C11 H11A 109.6
C12 C11 H11B 109.6
C10 C11 H11B 109.6
H11A C11 H11B 108.1
N3 C12 C7 107.1(4)
N3 C12 C11 113.1(5)
C7 C12 C11 110.9(5)
N3 C12 H12 108.5
C7 C12 H12 108.5
C11 C12 H12 108.5
N3 C13 C14 107.9(5)
N3 C13 C20 113.0(5)
C14 C13 C20 109.1(5)
N3 C13 H13 108.9
C14 C13 H13 108.9
C20 C13 H13 108.9
N4 C14 C15 120.5(6)
N4 C14 C13 117.5(5)
C15 C14 C13 122.0(6)
C14 C15 C16 120.5(6)
C14 C15 H15 119.8
C16 C15 H15 119.8
C17 C16 C15 118.8(6)
C17 C16 H16 120.6
C15 C16 H16 120.6
C16 C17 C18 118.6(6)
C16 C17 H17 120.7
C18 C17 H17 120.7
N4 C18 C17 122.5(6)
N4 C18 H18 118.7
C17 C18 H18 118.7
C6 C19 H19A 109.5
C6 C19 H19B 109.5
H19A C19 H19B 109.5
C6 C19 H19C 109.5
H19A C19 H19C 109.5
H19B C19 H19C 109.5
C13 C20 H20A 109.5
C13 C20 H20B 109.5
H20A C20 H20B 109.5
C13 C20 H20C 109.5
H20A C20 H20C 109.5
H20B C20 H20C 109.5
F1 C21 F2 109.7(7)
F1 C21 F3 108.6(6)
F2 C21 F3 107.9(6)
F1 C21 S1 109.3(5)
F2 C21 S1 111.1(5)
F3 C21 S1 110.2(5)

loop_
_geom_bond_atom_site_label_1
_geom_bond_atom_site_label_2
_geom_bond_distance
O7 S2 1.426(4)
O6 S2 1.422(5)
O5 S2 1.440(5)
S2 C22 1.816(7)
F6 C22 1.331(8)
F5 C22 1.317(9)
F4 C22 1.337(8)
Mn1 O1 2.141(5)
Mn1 N1 2.203(5)
Mn1 N3 2.246(5)
Mn1 O2 2.261(4)
Mn1 N4 2.268(4)
Mn1 N2 2.304(5)
Mn1 H1C 2.55(7)
S1 O4 1.420(5)
S1 O3 1.428(5)
S1 O2 1.450(5)
S1 C21 1.840(7)
N1 C1 1.321(7)
N1 C5 1.360(7)
N2 C6 1.484(7)
N2 C7 1.495(7)
N2 H2D 0.89(8)
N3 C13 1.468(7)
N3 C12 1.489(7)
N3 H3D 0.78(8)
N4 C18 1.339(7)
N4 C14 1.355(8)
O1 H1C 0.71(7)
O1 H1D 0.84(8)
F1 C21 1.305(9)
F2 C21 1.310(8)
F3 C21 1.313(9)
C1 C2 1.379(9)
C1 H1A 0.9300
C2 C3 1.367(10)
C2 H2 0.9300
C3 C4 1.372(9)
C3 H3 0.9300
C4 C5 1.392(8)
C4 H4 0.9300
C5 C6 1.508(8)
C6 C19 1.526(9)
C6 H6 0.9800
C7 C8 1.515(8)
C7 C12 1.521(8)
C7 H7 0.9800
C8 C9 1.523(9)
C8 H8A 0.9700
C8 H8B 0.9700
C9 C10 1.526(9)
C9 H9A 0.9700
C9 H9B 0.9700
C10 C11 1.531(9)
C10 H10A 0.9700
C10 H10B 0.9700
C11 C12 1.522(8)
C11 H11A 0.9700
C11 H11B 0.9700
C12 H12 0.9800
C13 C14 1.514(9)
C13 C20 1.518(8)
C13 H13 0.9800
C14 C15 1.377(8)
C15 C16 1.380(10)
C15 H15 0.9300
C16 C17 1.377(10)
C16 H16 0.9300
C17 C18 1.386(9)
C17 H17 0.9300
C18 H18 0.9300
C19 H19A 0.9600
C19 H19B 0.9600
C19 H19C 0.9600
C20 H20A 0.9600
C20 H20B 0.9600
C20 H20C 0.9600
